data_7060710
loop_
_publ_author_name
'Liu, Meiying'
'Liang, Jingjing'
'Liu, Zhiliang'

_publ_section_title
;
 Modulating the ferroelectric performance by altering halogen anions in
 the crystals of tetranuclear copper-clusters
;
_journal_issue 27
_journal_name_full 'New Journal of Chemistry'
_journal_page_first 12091
_journal_page_last 12096
_journal_paper_doi 10.1039/D1NJ01894A
_journal_volume 45
_journal_year 2021
_chemical_absolute_configuration ad
_chemical_formula_moiety 'C70 H76 Cu4 N4 O14, 2(Cl)'
_chemical_formula_sum 'C70 H76 Cl2 Cu4 N4 O14'
_chemical_formula_weight 1522.40
_space_group_crystal_system monoclinic
_space_group_IT_number 4
_space_group_name_Hall 'P 2yb'
_space_group_name_H-M_alt 'P 1 21 1'
_atom_sites_solution_hydrogens mixed
_audit_creation_date 2021-05-30
_audit_creation_method
;
Olex2 1.3
(compiled 2020.07.31 svn.rc2a77460 for OlexSys, GUI svn.r6145)
;
_audit_update_record
;
2021-05-31 deposited with the CCDC.	2021-06-04 downloaded from the CCDC.
;
_cell_angle_alpha 90
_cell_angle_beta 109.173(5)
_cell_angle_gamma 90
_cell_formula_units_Z 2
_cell_length_a 10.4998(19)
_cell_length_b 25.108(5)
_cell_length_c 15.766(3)
_cell_measurement_reflns_used 9957
_cell_measurement_temperature 293(2)
_cell_measurement_theta_max 27.60
_cell_measurement_theta_min 2.74
_cell_volume 3925.8(13)
_computing_cell_refinement 'Bruker SAINT'
_computing_data_collection 'Bruker APEX2'
_computing_data_reduction 'Bruker SAINT'
_computing_molecular_graphics 'Olex2 1.3 (Dolomanov et al., 2009)'
_computing_publication_material 'Olex2 1.3 (Dolomanov et al., 2009)'
_computing_structure_refinement 'XL  (Sheldrick, 2008)'
_computing_structure_solution 'SHELXS-97 (Sheldrick 2008)'
_diffrn_ambient_temperature 293.15
_diffrn_measured_fraction_theta_full 0.994
_diffrn_measured_fraction_theta_max 0.999
_diffrn_measurement_device_type 'Bruker APEX-II CCD'
_diffrn_measurement_method '\f and \w scans'
_diffrn_radiation_type MoK\a
_diffrn_radiation_wavelength 0.71073
_diffrn_reflns_av_R_equivalents 0.0848
_diffrn_reflns_av_unetI/netI 0.0547
_diffrn_reflns_Laue_measured_fraction_full 0.994
_diffrn_reflns_Laue_measured_fraction_max 0.999
_diffrn_reflns_limit_h_max 12
_diffrn_reflns_limit_h_min -12
_diffrn_reflns_limit_k_max 30
_diffrn_reflns_limit_k_min -30
_diffrn_reflns_limit_l_max 18
_diffrn_reflns_limit_l_min -18
_diffrn_reflns_number 88529
_diffrn_reflns_point_group_measured_fraction_full 0.994
_diffrn_reflns_point_group_measured_fraction_max 0.999
_diffrn_reflns_theta_full 25.242
_diffrn_reflns_theta_max 25.200
_diffrn_reflns_theta_min 2.736
_exptl_absorpt_coefficient_mu 1.195
_exptl_absorpt_correction_T_max 0.7457
_exptl_absorpt_correction_T_min 0.4291
_exptl_absorpt_correction_type multi-scan
_exptl_absorpt_process_details
;
SADABS-2014/5 (Bruker,2014/5) was used for absorption correction.
wR2(int) was 0.0736 before and 0.0642 after correction.
The Ratio of minimum to maximum transmission is 0.8363.
The \l/2 correction factor is Not present.
;
_exptl_crystal_colour green
_exptl_crystal_colour_primary green
_exptl_crystal_density_diffrn 1.288
_exptl_crystal_description block
_exptl_crystal_F_000 1572
_exptl_crystal_size_max 0.06
_exptl_crystal_size_mid 0.05
_exptl_crystal_size_min 0.03
_refine_diff_density_max 2.320
_refine_diff_density_min -1.634
_refine_diff_density_rms 0.185
_refine_ls_abs_structure_details
;
 Flack x determined using 5308 quotients [(I+)-(I-)]/[(I+)+(I-)]
 (Parsons and Flack (2004), Acta Cryst. A60, s61).
;
_refine_ls_abs_structure_Flack 0.250(9)
_refine_ls_extinction_method none
_refine_ls_goodness_of_fit_ref 1.067
_refine_ls_hydrogen_treatment mixed
_refine_ls_matrix_type full
_refine_ls_number_parameters 832
_refine_ls_number_reflns 13976
_refine_ls_number_restraints 565
_refine_ls_restrained_S_all 1.063
_refine_ls_R_factor_all 0.1177
_refine_ls_R_factor_gt 0.1099
_refine_ls_shift/su_max 1.565
_refine_ls_shift/su_mean 0.015
_refine_ls_structure_factor_coef Fsqd
_refine_ls_weighting_details
;
 w=1/[\s^2^(Fo^2^)+(0.1919P)^2^+24.1186P]
 where P=(Fo^2^+2Fc^2^)/3
;
_refine_ls_weighting_scheme calc
_refine_ls_wR_factor_gt 0.2856
_refine_ls_wR_factor_ref 0.2966
_reflns_Friedel_coverage 0.952
_reflns_Friedel_fraction_full 0.994
_reflns_Friedel_fraction_max 0.999
_reflns_number_gt 12472
_reflns_number_total 13976
_reflns_threshold_expression 'I > 2\s(I)'
_cod_data_source_file d1nj01894a2.cif
_cod_data_source_block a-auto_sq
_cod_depositor_comments 'Adding full bibliography for 7060709--7060710.cif.'
_cod_database_code 7060710
_shelxl_version_number 2013-2
_shelx_space_group_comment
;
The symmetry employed for this shelxl refinement is uniquely defined
by the following loop, which should always be used as a source of
symmetry information in preference to the above space-group names.
They are only intended as comments.
;
_olex2_refinement_description
;
1. Twinned data refinement
 Scales: 0.726(5)
 0.274(5)
2. Fixed Uiso
 At 1.2 times of:
  All C(H) groups, All C(H,H) groups
 At 1.5 times of:
  All C(H,H,H) groups, All O(H) groups
3. Restrained distances
 O3-H3A
 0.85 with sigma of 0.01
 O14-H14A
 0.85 with sigma of 0.01
 O12-H12
 0.85 with sigma of 0.01
 O13-H13A
 0.85 with sigma of 0.01
 C69-H13A
 1.895333 with sigma of 0.02
 C10-H3A
 1.942632 with sigma of 0.02
 Cu4-H14A
 2.816853 with sigma of 0.02
 Cu1-H13A
 2.742086 with sigma of 0.02
 C61-H12
 1.905578 with sigma of 0.02
 Cu1-H3A
 2.697021 with sigma of 0.02
 Cu4-H12
 2.683382 with sigma of 0.02
 C70-H14A
 1.892784 with sigma of 0.02
4. Rigid bond restraints
 O2
 with sigma for 1-2 distances of 0.01 and sigma for 1-3 distances of 0.02
5. Uiso/Uaniso restraints and constraints
All non-hydrogen atoms restrained to be isotropic: with sigma of 0.01 and sigma
for terminal atoms of 0.02
6.a Ternary CH refined with riding coordinates:
 C43(H43), C9(H9), C60(H60), C26(H26)
6.b Secondary CH2 refined with riding coordinates:
 C27(H27A,H27B), C28(H28A,H28B), C45(H45A,H45B), C10(H10A,H10B), C62(H62A,
 H62B), C61(H61A,H61B)
6.c Aromatic/amide H refined with riding coordinates:
 C20(H20), C21(H21), C22(H22), C25(H25), C30(H30), C33(H33), C34(H34),
 C37(H37), C38(H38), C39(H39), C42(H42), C44(H44), C51(H51), C50(H50), C49(H49),
  C48(H48), C47(H47), C13(H13), C17(H17), C16(H16), C15(H15), C14(H14),
 C11(H11), C8(H8), C5(H5), C4(H4), C3(H3), C66(H66), C65(H65), C64(H64),
 C68(H68), C67(H67), C59(H59), C31(H31), C32(H32), C56(H56), C55(H55), C54(H54)
6.d Fitted hexagon refined as free rotating group:
 C13(C12,C17,C16,C15,C14), C66(C65,C64,C63,C68,C67)
6.e Idealised Me refined as rotating group:
 C18(H18A,H18B,H18C), C35(H35A,H35B,H35C), C1(H1A,H1B,H1C), C69(H69A,H69B,
 H69C), C70(H70A,H70B,H70C), C52(H52A,H52B,H52C)
;
_olex2_submission_special_instructions 'No special instructions were received'

loop_
_space_group_symop_operation_xyz
'x, y, z'
'-x, y+1/2, -z'

loop_
_atom_site_label
_atom_site_type_symbol
_atom_site_fract_x
_atom_site_fract_y
_atom_site_fract_z
_atom_site_U_iso_or_equiv
_atom_site_adp_type
_atom_site_occupancy
_atom_site_site_symmetry_order
_atom_site_calc_flag
_atom_site_refinement_flags_posn
_atom_site_refinement_flags_adp
_atom_site_refinement_flags_occupancy
_atom_site_disorder_assembly
_atom_site_disorder_group
C19 C 0.307(3) 0.6074(10) 0.8759(18) 0.043(5) Uani 1 1 d . U . . .
C20 C 0.289(3) 0.6168(12) 0.9614(19) 0.053(6) Uani 1 1 d . U . . .
H20 H 0.2451 0.6479 0.9684 0.063 Uiso 1 1 calc R U . . .
C21 C 0.329(4) 0.5848(14) 1.029(2) 0.068(8) Uani 1 1 d . U . . .
H21 H 0.3122 0.5927 1.0819 0.082 Uiso 1 1 calc R U . . .
C22 C 0.399(4) 0.5376(13) 1.0226(19) 0.062(7) Uani 1 1 d . U . . .
H22 H 0.4298 0.5143 1.0709 0.074 Uiso 1 1 calc R U . . .
C23 C 0.420(3) 0.5273(10) 0.9403(16) 0.041(5) Uani 1 1 d . U . . .
C24 C 0.385(2) 0.5626(10) 0.8693(18) 0.040(5) Uani 1 1 d . U . . .
C18 C 0.219(3) 0.6893(14) 0.816(3) 0.070(9) Uani 1 1 d . U . . .
H18A H 0.2026 0.7095 0.7619 0.106 Uiso 1 1 calc R U . . .
H18B H 0.2784 0.7090 0.8658 0.106 Uiso 1 1 calc R U . . .
H18C H 0.1354 0.6828 0.8266 0.106 Uiso 1 1 calc R U . . .
C25 C 0.496(2) 0.4769(10) 0.9412(15) 0.036(5) Uani 1 1 d . U . . .
H25 H 0.5163 0.4556 0.9921 0.043 Uiso 1 1 calc R U . . .
C27 C 0.585(3) 0.3894(10) 0.7942(15) 0.039(5) Uani 1 1 d . U . . .
H27A H 0.4964 0.3732 0.7751 0.046 Uiso 1 1 calc R U . . .
H27B H 0.6503 0.3620 0.7946 0.046 Uiso 1 1 calc R U . . .
C28 C 0.605(3) 0.3684(11) 0.9532(19) 0.047(6) Uani 1 1 d . U . . .
H28A H 0.6273 0.3856 1.0114 0.056 Uiso 1 1 calc R U . . .
H28B H 0.5133 0.3553 0.9372 0.056 Uiso 1 1 calc R U . . .
C29 C 0.694(3) 0.3246(11) 0.9596(16) 0.044(6) Uani 1 1 d . U . . .
C30 C 0.652(3) 0.2755(11) 0.9149(19) 0.050(6) Uani 1 1 d . U . . .
H30 H 0.5607 0.2716 0.8845 0.061 Uiso 1 1 calc R U . . .
C33 C 0.927(3) 0.2836(13) 1.011(2) 0.056(7) Uani 1 1 d . U . . .
H33 H 1.0180 0.2858 1.0448 0.067 Uiso 1 1 calc R U . . .
C34 C 0.837(3) 0.3270(12) 1.007(2) 0.050(6) Uani 1 1 d . U . . .
H34 H 0.8721 0.3585 1.0363 0.060 Uiso 1 1 calc R U . . .
C35 C 1.092(5) 0.2829(15) 0.792(3) 0.081(10) Uani 1 1 d . U . . .
H35A H 1.0817 0.2753 0.7304 0.122 Uiso 1 1 calc R U . . .
H35B H 1.0521 0.2548 0.8159 0.122 Uiso 1 1 calc R U . . .
H35C H 1.1862 0.2855 0.8260 0.122 Uiso 1 1 calc R U . . .
C36 C 1.066(2) 0.3653(10) 0.8669(15) 0.038(5) Uani 1 1 d . U . . .
C37 C 1.175(3) 0.3550(10) 0.9375(17) 0.045(6) Uani 1 1 d . U . . .
H37 H 1.2202 0.3227 0.9425 0.054 Uiso 1 1 calc R U . . .
C38 C 1.221(3) 0.3948(13) 1.005(2) 0.064(8) Uani 1 1 d . U . . .
H38 H 1.3017 0.3895 1.0512 0.076 Uiso 1 1 calc R U . . .
C39 C 1.151(2) 0.4400(11) 1.0050(17) 0.045(5) Uani 1 1 d . U . . .
H39 H 1.1788 0.4631 1.0538 0.054 Uiso 1 1 calc R U . . .
C40 C 1.033(3) 0.4526(9) 0.9296(15) 0.038(5) Uani 1 1 d . U . . .
C41 C 0.997(2) 0.4143(9) 0.8600(15) 0.033(4) Uani 1 1 d . U . . .
C42 C 0.960(2) 0.4993(9) 0.9357(15) 0.036(5) Uani 1 1 d . U . . .
H42 H 0.9878 0.5187 0.9888 0.043 Uiso 1 1 calc R U . . .
C43 C 0.779(2) 0.5657(9) 0.8838(14) 0.031(4) Uani 1 1 d . U . . .
H43 H 0.7037 0.5535 0.9023 0.037 Uiso 1 1 calc R U . . .
C44 C 0.721(3) 0.5870(11) 0.7899(17) 0.043(6) Uani 1 1 d . U . . .
H44 H 0.7267 0.6226 0.7751 0.052 Uiso 1 1 calc R U . . .
C45 C 0.863(3) 0.6031(12) 0.9560(17) 0.048(6) Uani 1 1 d . U . . .
H45A H 0.9376 0.6172 0.9392 0.058 Uiso 1 1 calc R U . . .
H45B H 0.9003 0.5841 1.0124 0.058 Uiso 1 1 calc R U . . .
C46 C 0.768(3) 0.6505(13) 0.967(2) 0.058(7) Uani 1 1 d . U . . .
C51 C 0.782(3) 0.6996(11) 0.9227(19) 0.048(6) Uani 1 1 d . U . . .
H51 H 0.8452 0.7033 0.8935 0.058 Uiso 1 1 calc R U . . .
C50 C 0.691(3) 0.7428(11) 0.9263(19) 0.050(6) Uani 1 1 d . U . . .
H50 H 0.6957 0.7761 0.9014 0.060 Uiso 1 1 calc R U . . .
C49 C 0.598(3) 0.7317(14) 0.969(2) 0.060(7) Uani 1 1 d . U . . .
H49 H 0.5366 0.7580 0.9706 0.072 Uiso 1 1 calc R U . . .
C48 C 0.592(4) 0.6838(16) 1.009(3) 0.076(10) Uani 1 1 d . U . . .
H48 H 0.5314 0.6790 1.0401 0.092 Uiso 1 1 calc R U . . .
C47 C 0.674(3) 0.6437(11) 1.0035(19) 0.045(6) Uani 1 1 d . U . . .
H47 H 0.6629 0.6104 1.0262 0.054 Uiso 1 1 calc R U . . .
C13 C 0.140(3) 0.6579(11) 0.4053(15) 0.082(10) Uani 1 1 d G U . . .
H13 H 0.1597 0.6645 0.4663 0.098 Uiso 1 1 calc R U . . .
C12 C 0.244(2) 0.6560(11) 0.3687(16) 0.071(8) Uani 1 1 d G U . . .
C17 C 0.215(3) 0.6461(12) 0.2776(17) 0.090(11) Uani 1 1 d G U . . .
H17 H 0.2844 0.6448 0.2531 0.108 Uiso 1 1 calc R U . . .
C16 C 0.082(3) 0.6381(14) 0.2230(14) 0.114(15) Uani 1 1 d G U . . .
H16 H 0.0631 0.6314 0.1620 0.137 Uiso 1 1 calc R U . . .
C15 C -0.021(2) 0.6399(14) 0.260(2) 0.124(17) Uani 1 1 d G U . . .
H15 H -0.1099 0.6346 0.2231 0.149 Uiso 1 1 calc R U . . .
C14 C 0.008(2) 0.6498(12) 0.351(2) 0.103(13) Uani 1 1 d G U . . .
H14 H -0.0616 0.6511 0.3752 0.124 Uiso 1 1 calc R U . . .
C11 C 0.380(4) 0.6612(15) 0.419(2) 0.069(8) Uani 1 1 d . U . . .
H11 H 0.4135 0.6934 0.4471 0.082 Uiso 1 1 calc R U . . .
C9 C 0.476(2) 0.6128(9) 0.4292(15) 0.031(5) Uani 1 1 d . U . . .
H9 H 0.4700 0.5987 0.3700 0.037 Uiso 1 1 calc R U . . .
C10 C 0.620(3) 0.6263(12) 0.4823(16) 0.049(6) Uani 1 1 d D U . . .
H10A H 0.6795 0.6009 0.4682 0.059 Uiso 1 1 calc R U . . .
H10B H 0.6410 0.6614 0.4651 0.059 Uiso 1 1 calc R U . . .
C8 C 0.340(3) 0.5438(10) 0.4382(14) 0.039(5) Uani 1 1 d . U . . .
H8 H 0.3044 0.5506 0.3769 0.047 Uiso 1 1 calc R U . . .
C6 C 0.275(3) 0.5024(12) 0.4772(16) 0.056(7) Uani 1 1 d . U . . .
C5 C 0.149(3) 0.4781(11) 0.4201(18) 0.056(7) Uani 1 1 d . U . . .
H5 H 0.1170 0.4866 0.3594 0.067 Uiso 1 1 calc R U . . .
C4 C 0.076(3) 0.4430(11) 0.4534(19) 0.050(6) Uani 1 1 d . U . . .
H4 H 0.0036 0.4246 0.4144 0.060 Uiso 1 1 calc R U . . .
C3 C 0.111(3) 0.4353(11) 0.5414(19) 0.049(6) Uani 1 1 d . U . . .
H3 H 0.0531 0.4160 0.5639 0.058 Uiso 1 1 calc R U . . .
C7 C 0.308(2) 0.4898(11) 0.5713(13) 0.034(5) Uani 1 1 d . U . . .
C1 C 0.196(3) 0.4090(16) 0.727(3) 0.071(9) Uani 1 1 d . U . . .
H1A H 0.1005 0.4145 0.7002 0.106 Uiso 1 1 calc R U . . .
H1B H 0.2207 0.4140 0.7911 0.106 Uiso 1 1 calc R U . . .
H1C H 0.2180 0.3733 0.7151 0.106 Uiso 1 1 calc R U . . .
C66 C 0.730(2) 0.3427(9) 0.2321(13) 0.070(8) Uani 1 1 d G U . . .
H66 H 0.7735 0.3485 0.1903 0.085 Uiso 1 1 calc R U . . .
C65 C 0.591(2) 0.3369(10) 0.2037(10) 0.074(8) Uani 1 1 d G U . . .
H65 H 0.5410 0.3388 0.1428 0.089 Uiso 1 1 calc R U . . .
C64 C 0.5252(16) 0.3282(10) 0.2662(13) 0.073(9) Uani 1 1 d G U . . .
H64 H 0.4320 0.3243 0.2471 0.088 Uiso 1 1 calc R U . . .
C63 C 0.5992(18) 0.3254(8) 0.3571(12) 0.058(7) Uani 1 1 d G U . . .
C68 C 0.7386(18) 0.3312(9) 0.3855(10) 0.057(7) Uani 1 1 d G U . . .
H68 H 0.7881 0.3293 0.4463 0.069 Uiso 1 1 calc R U . . .
C67 C 0.8039(16) 0.3399(10) 0.3230(14) 0.083(10) Uani 1 1 d G U . . .
H67 H 0.8971 0.3438 0.3420 0.100 Uiso 1 1 calc R U . . .
C62 C 0.522(3) 0.3132(10) 0.4224(19) 0.045(6) Uani 1 1 d . U . . .
H62A H 0.5848 0.3001 0.4786 0.054 Uiso 1 1 calc R U . . .
H62B H 0.4558 0.2858 0.3973 0.054 Uiso 1 1 calc R U . . .
C59 C 0.592(3) 0.4367(10) 0.4328(15) 0.041(5) Uani 1 1 d . U . . .
H59 H 0.5646 0.4280 0.3721 0.050 Uiso 1 1 calc R U . . .
C53 C 0.877(2) 0.5201(8) 0.5853(16) 0.034(5) Uani 1 1 d . U . . .
C69 C 0.443(3) 0.6840(10) 0.686(2) 0.054(7) Uani 1 1 d D U . . .
H69A H 0.5018 0.6990 0.6573 0.081 Uiso 1 1 calc R U . . .
H69B H 0.4820 0.6886 0.7502 0.081 Uiso 1 1 calc R U . . .
H69C H 0.3572 0.7017 0.6655 0.081 Uiso 1 1 calc R U . . .
C70 C 0.734(3) 0.2951(9) 0.673(2) 0.052(7) Uani 1 1 d D U . . .
H70A H 0.6427 0.2843 0.6438 0.078 Uiso 1 1 calc R U . . .
H70B H 0.7580 0.2899 0.7364 0.078 Uiso 1 1 calc R U . . .
H70C H 0.7929 0.2741 0.6504 0.078 Uiso 1 1 calc R U . . .
C31 C 0.731(4) 0.2343(13) 0.912(2) 0.067(8) Uani 1 1 d . U . . .
H31 H 0.6946 0.2042 0.8786 0.081 Uiso 1 1 calc R U . . .
C32 C 0.873(4) 0.2371(13) 0.961(2) 0.063(8) Uani 1 1 d . U . . .
H32 H 0.9294 0.2086 0.9597 0.075 Uiso 1 1 calc R U . . .
C2 C 0.232(2) 0.4557(8) 0.6020(17) 0.034(5) Uani 1 1 d . U . . .
C60 C 0.450(3) 0.3650(10) 0.4408(17) 0.043(6) Uani 1 1 d . U . . .
H60 H 0.3959 0.3787 0.3818 0.052 Uiso 1 1 calc R U . . .
C61 C 0.354(3) 0.3557(11) 0.4917(17) 0.045(6) Uani 1 1 d D U . . .
H61A H 0.2856 0.3832 0.4782 0.054 Uiso 1 1 calc R U . . .
H61B H 0.3103 0.3213 0.4762 0.054 Uiso 1 1 calc R U . . .
C57 C 0.691(3) 0.4784(9) 0.4686(12) 0.039(5) Uani 1 1 d . U . . .
C56 C 0.744(3) 0.4993(14) 0.4024(17) 0.061(7) Uani 1 1 d . U . . .
H56 H 0.7064 0.4883 0.3430 0.073 Uiso 1 1 calc R U . . .
C55 C 0.847(3) 0.5348(11) 0.4243(16) 0.049(6) Uani 1 1 d . U . . .
H55 H 0.8719 0.5523 0.3802 0.059 Uiso 1 1 calc R U . . .
C52 C 1.046(3) 0.5621(12) 0.704(2) 0.063(8) Uani 1 1 d . U . . .
H52A H 1.0298 0.5919 0.6631 0.095 Uiso 1 1 calc R U . . .
H52B H 1.1256 0.5437 0.7034 0.095 Uiso 1 1 calc R U . . .
H52C H 1.0568 0.5747 0.7631 0.095 Uiso 1 1 calc R U . . .
C26 C 0.614(3) 0.4097(12) 0.8829(16) 0.044(5) Uani 1 1 d . U . . .
H26 H 0.7085 0.4205 0.9018 0.053 Uiso 1 1 calc R U . . .
C54 C 0.918(3) 0.5449(12) 0.521(2) 0.051(6) Uani 1 1 d . U . . .
H54 H 0.9907 0.5683 0.5379 0.062 Uiso 1 1 calc R U . . .
C58 C 0.762(2) 0.4853(9) 0.5592(14) 0.029(4) Uani 1 1 d . U . . .
Cu1 Cu 0.5359(3) 0.56761(9) 0.61057(18) 0.0322(6) Uani 1 1 d D U . . .
Cu3 Cu 0.7873(2) 0.48614(10) 0.75264(16) 0.0298(6) Uani 1 1 d . U . . .
Cu4 Cu 0.5825(3) 0.41077(9) 0.61067(18) 0.0300(6) Uani 1 1 d D U . . .
Cu2 Cu 0.4829(2) 0.49112(10) 0.75763(16) 0.0302(6) Uani 1 1 d . U . . .
N2 N 0.5353(17) 0.4609(8) 0.8756(11) 0.029(4) Uani 1 1 d . U . . .
N1 N 0.444(2) 0.5706(8) 0.4851(14) 0.041(5) Uani 1 1 d . U . . .
N4 N 0.538(2) 0.4105(10) 0.4888(17) 0.054(6) Uani 1 1 d . U . . .
N3 N 0.8563(18) 0.5160(8) 0.8703(12) 0.030(4) Uani 1 1 d . U . . .
O7 O 1.026(2) 0.3328(8) 0.7972(13) 0.052(4) Uani 1 1 d . U . . .
O8 O 0.8968(15) 0.4216(6) 0.7843(10) 0.034(3) Uani 1 1 d . U . . .
O9 O 0.6594(16) 0.5484(6) 0.7276(11) 0.035(3) Uani 1 1 d . U . . .
O6 O 0.5890(19) 0.4313(6) 0.7285(10) 0.039(4) Uani 1 1 d . U . . .
O5 O 0.4029(16) 0.5526(6) 0.7923(10) 0.035(3) Uani 1 1 d . U . . .
O4 O 0.279(2) 0.6409(8) 0.8080(13) 0.054(5) Uani 1 1 d . U . . .
O10 O 0.9323(18) 0.5264(7) 0.6751(12) 0.046(4) Uani 1 1 d . U . . .
O11 O 0.7180(15) 0.4645(6) 0.6239(10) 0.029(3) Uiso 1 1 d . . . . .
O12 O 0.435(2) 0.3571(8) 0.5861(13) 0.053(5) Uani 1 1 d D U . . .
H12 H 0.393(13) 0.341(7) 0.616(2) 0.079 Uiso 1 1 d D U . . .
O14 O 0.7491(16) 0.3503(7) 0.6546(11) 0.038(4) Uani 1 1 d D U . . .
H14A H 0.832(4) 0.357(3) 0.662(19) 0.057 Uiso 1 1 d D U . . .
O13 O 0.425(2) 0.6283(7) 0.6659(13) 0.052(5) Uani 1 1 d D U . . .
H13A H 0.366(19) 0.616(2) 0.687(16) 0.077 Uiso 1 1 d D U . . .
O1 O 0.2701(16) 0.4477(7) 0.6896(14) 0.046(4) Uani 1 1 d . U . . .
O2 O 0.4219(14) 0.5109(5) 0.6315(9) 0.024(3) Uiso 1 1 d . . . . .
O3 O 0.643(2) 0.6254(8) 0.5808(13) 0.053(5) Uani 1 1 d D U . . .
H3A H 0.715(12) 0.643(6) 0.607(3) 0.080 Uiso 1 1 d D U . . .
Cl2 Cl 0.3654(12) 0.4936(6) 0.2352(4) 0.084(2) Uani 1 1 d . U . . .
Cl1 Cl 0.2263(6) 0.4337(3) 0.2306(3) 0.0493(13) Uani 1 1 d . U . . .

loop_
_atom_site_aniso_label
_atom_site_aniso_U_11
_atom_site_aniso_U_22
_atom_site_aniso_U_33
_atom_site_aniso_U_23
_atom_site_aniso_U_13
_atom_site_aniso_U_12
C19 0.033(9) 0.044(10) 0.053(11) -0.013(9) 0.018(8) -0.002(8)
C20 0.055(12) 0.056(11) 0.052(11) -0.008(9) 0.025(9) 0.000(9)
C21 0.077(14) 0.076(13) 0.057(12) 0.000(10) 0.030(11) -0.002(11)
C22 0.075(13) 0.072(12) 0.042(10) -0.010(9) 0.024(10) -0.007(11)
C23 0.049(11) 0.045(10) 0.032(9) -0.007(8) 0.017(8) -0.015(9)
C24 0.026(9) 0.038(10) 0.065(11) 0.015(8) 0.028(8) -0.004(8)
C18 0.054(15) 0.063(16) 0.084(19) 0.001(14) 0.010(14) 0.025(13)
C25 0.027(9) 0.047(11) 0.036(9) 0.002(8) 0.014(7) 0.004(8)
C27 0.044(10) 0.041(10) 0.028(9) 0.007(8) 0.008(7) -0.008(8)
C28 0.047(11) 0.054(11) 0.049(11) 0.004(9) 0.029(9) 0.002(9)
C29 0.056(11) 0.051(11) 0.031(9) 0.008(8) 0.022(8) 0.000(9)
C30 0.053(11) 0.049(11) 0.048(11) 0.009(9) 0.014(9) -0.014(9)
C33 0.049(11) 0.061(12) 0.053(11) 0.009(9) 0.012(9) 0.007(10)
C34 0.048(11) 0.047(11) 0.059(12) -0.002(9) 0.022(9) 0.001(9)
C35 0.09(2) 0.063(16) 0.09(2) 0.014(15) 0.033(16) 0.021(16)
C36 0.031(9) 0.044(10) 0.036(9) 0.014(8) 0.008(8) 0.017(8)
C37 0.043(10) 0.039(9) 0.050(10) 0.010(8) 0.014(9) 0.022(8)
C38 0.060(12) 0.069(12) 0.064(12) 0.012(10) 0.022(10) 0.004(10)
C39 0.027(9) 0.058(11) 0.047(10) 0.003(9) 0.008(8) -0.007(8)
C40 0.044(10) 0.033(9) 0.034(9) 0.013(7) 0.008(8) 0.001(8)
C41 0.034(9) 0.030(8) 0.043(9) -0.005(7) 0.022(8) 0.001(8)
C42 0.034(10) 0.036(10) 0.033(9) 0.007(8) 0.005(7) -0.005(8)
C43 0.025(8) 0.027(8) 0.029(8) 0.001(7) -0.007(7) 0.002(7)
C44 0.048(11) 0.040(10) 0.041(10) -0.013(8) 0.013(8) -0.009(8)
C45 0.047(11) 0.060(11) 0.033(9) -0.024(9) 0.007(8) -0.002(9)
C46 0.057(12) 0.057(12) 0.053(12) -0.015(10) 0.008(10) -0.004(10)
C51 0.055(11) 0.038(10) 0.050(11) -0.004(8) 0.015(9) -0.012(9)
C50 0.065(12) 0.038(10) 0.042(10) -0.008(8) 0.010(9) -0.010(9)
C49 0.049(11) 0.062(12) 0.068(12) -0.013(10) 0.018(10) 0.007(10)
C48 0.072(14) 0.079(15) 0.078(14) -0.014(11) 0.025(11) 0.001(11)
C47 0.042(10) 0.043(10) 0.049(11) 0.000(8) 0.011(8) -0.010(8)
C13 0.080(15) 0.075(14) 0.093(15) 0.000(12) 0.032(12) 0.001(11)
C12 0.080(14) 0.058(12) 0.084(14) 0.021(10) 0.039(11) -0.003(10)
C17 0.085(16) 0.094(16) 0.088(15) 0.013(12) 0.025(12) -0.005(12)
C16 0.114(19) 0.116(19) 0.112(19) -0.006(13) 0.035(13) 0.011(13)
C15 0.12(2) 0.12(2) 0.13(2) 0.008(13) 0.032(14) -0.006(13)
C14 0.103(18) 0.093(17) 0.113(18) 0.012(13) 0.036(13) 0.001(13)
C11 0.078(14) 0.059(13) 0.072(13) 0.024(10) 0.028(11) 0.004(11)
C9 0.037(9) 0.026(8) 0.030(9) 0.011(7) 0.012(7) 0.000(7)
C10 0.061(12) 0.064(12) 0.031(9) -0.012(8) 0.026(9) 0.000(10)
C8 0.050(10) 0.039(9) 0.023(8) 0.002(7) 0.006(8) 0.014(9)
C6 0.058(12) 0.063(12) 0.026(9) 0.016(9) -0.015(8) 0.000(10)
C5 0.056(12) 0.051(11) 0.048(11) -0.003(9) 0.001(9) -0.014(9)
C4 0.038(10) 0.050(10) 0.058(11) -0.006(9) 0.011(9) -0.002(8)
C3 0.032(10) 0.049(10) 0.070(12) 0.008(9) 0.023(9) -0.003(8)
C7 0.021(8) 0.043(9) 0.030(8) -0.008(8) -0.004(7) 0.018(8)
C1 0.034(11) 0.090(18) 0.10(2) 0.020(16) 0.044(13) 0.016(13)
C66 0.079(13) 0.067(12) 0.073(13) 0.001(10) 0.036(11) -0.019(11)
C65 0.084(14) 0.076(13) 0.053(12) -0.008(10) 0.009(10) 0.015(11)
C64 0.072(13) 0.075(13) 0.070(13) -0.010(11) 0.022(11) -0.010(11)
C63 0.072(12) 0.044(11) 0.054(11) -0.010(9) 0.016(10) -0.012(10)
C68 0.052(11) 0.059(11) 0.069(12) -0.017(10) 0.029(10) -0.005(9)
C67 0.087(15) 0.079(14) 0.090(15) 0.003(11) 0.038(12) -0.015(11)
C62 0.049(11) 0.034(9) 0.054(11) -0.012(8) 0.020(9) -0.004(8)
C59 0.058(11) 0.040(10) 0.024(8) 0.005(8) 0.012(8) -0.001(9)
C53 0.035(9) 0.023(8) 0.049(10) 0.002(7) 0.018(8) 0.002(7)
C69 0.047(14) 0.036(12) 0.068(15) 0.012(11) 0.005(12) -0.001(10)
C70 0.071(16) 0.027(11) 0.067(14) 0.017(10) 0.034(13) 0.009(11)
C31 0.085(14) 0.049(12) 0.068(13) 0.025(10) 0.025(11) -0.012(10)
C32 0.061(13) 0.051(12) 0.079(13) 0.010(10) 0.027(10) 0.002(10)
C2 0.017(8) 0.028(8) 0.060(11) -0.004(8) 0.018(8) 0.014(7)
C60 0.054(11) 0.038(10) 0.030(9) -0.020(8) 0.004(8) -0.011(9)
C61 0.031(9) 0.045(10) 0.053(11) 0.000(8) 0.007(8) -0.018(8)
C57 0.062(11) 0.041(10) 0.007(7) 0.004(7) 0.003(7) -0.013(8)
C56 0.070(13) 0.083(14) 0.033(10) 0.004(9) 0.023(9) 0.007(11)
C55 0.066(12) 0.054(11) 0.033(9) 0.003(8) 0.025(9) 0.003(9)
C52 0.058(15) 0.048(13) 0.067(15) -0.017(12) -0.002(12) -0.002(12)
C26 0.044(10) 0.052(11) 0.038(10) 0.016(9) 0.019(8) 0.002(9)
C54 0.044(11) 0.051(11) 0.062(12) 0.006(9) 0.021(9) 0.003(9)
C58 0.032(9) 0.025(8) 0.038(8) -0.005(7) 0.024(7) 0.008(7)
Cu1 0.0368(14) 0.0325(13) 0.0279(13) -0.0006(11) 0.0116(11) -0.0009(12)
Cu3 0.0252(12) 0.0353(13) 0.0289(11) -0.0016(11) 0.0089(9) 0.0041(11)
Cu4 0.0333(13) 0.0297(13) 0.0302(13) -0.0008(11) 0.0145(11) -0.0015(11)
Cu2 0.0302(13) 0.0319(12) 0.0311(12) -0.0027(11) 0.0136(10) 0.0021(11)
N2 0.022(7) 0.037(8) 0.026(7) -0.011(6) 0.005(6) -0.003(6)
N1 0.046(9) 0.040(9) 0.047(9) -0.006(7) 0.030(7) 0.019(8)
N4 0.035(9) 0.044(9) 0.072(11) 0.012(9) 0.002(8) -0.021(8)
N3 0.023(7) 0.037(8) 0.031(8) 0.002(6) 0.010(6) 0.000(6)
O7 0.047(8) 0.051(9) 0.058(9) 0.001(7) 0.018(7) 0.019(7)
O8 0.035(7) 0.029(7) 0.030(7) 0.004(5) 0.001(5) 0.015(6)
O9 0.034(7) 0.024(6) 0.045(8) -0.014(6) 0.009(6) -0.008(6)
O6 0.050(8) 0.027(7) 0.033(7) -0.002(6) 0.007(6) 0.003(6)
O5 0.036(7) 0.040(7) 0.033(7) -0.013(6) 0.017(6) 0.003(6)
O4 0.062(10) 0.052(9) 0.055(9) 0.003(7) 0.027(8) 0.004(8)
O10 0.039(8) 0.054(8) 0.044(8) -0.005(6) 0.012(6) -0.004(7)
O12 0.061(10) 0.055(9) 0.058(9) -0.006(7) 0.041(8) -0.014(8)
O14 0.045(8) 0.038(7) 0.038(7) -0.006(6) 0.024(6) -0.004(6)
O13 0.056(9) 0.035(8) 0.058(9) -0.010(7) 0.011(7) 0.002(7)
O1 0.019(6) 0.052(8) 0.078(10) 0.010(7) 0.030(7) 0.004(6)
O3 0.060(10) 0.044(8) 0.057(9) 0.006(7) 0.021(8) -0.016(7)
Cl2 0.104(6) 0.097(6) 0.047(3) 0.009(5) 0.020(5) 0.002(5)
Cl1 0.049(3) 0.064(3) 0.028(2) 0.005(2) 0.004(2) -0.003(3)

loop_
_atom_type_symbol
_atom_type_description
_atom_type_scat_dispersion_real
_atom_type_scat_dispersion_imag
_atom_type_scat_source
C C 0.0033 0.0016 'International Tables Vol C Tables 4.2.6.8 and 6.1.1.4'
H H 0.0000 0.0000 'International Tables Vol C Tables 4.2.6.8 and 6.1.1.4'
Cl Cl 0.1484 0.1585 'International Tables Vol C Tables 4.2.6.8 and 6.1.1.4'
Cu Cu 0.3201 1.2651 'International Tables Vol C Tables 4.2.6.8 and 6.1.1.4'
N N 0.0061 0.0033 'International Tables Vol C Tables 4.2.6.8 and 6.1.1.4'
O O 0.0106 0.0060 'International Tables Vol C Tables 4.2.6.8 and 6.1.1.4'

loop_
_geom_angle_atom_site_label_1
_geom_angle_atom_site_label_2
_geom_angle_atom_site_label_3
_geom_angle
_geom_angle_site_symmetry_1
_geom_angle_site_symmetry_3
_geom_angle_publ_flag
C24 C19 C20 117(2) . . ?
O4 C19 C20 127(2) . . ?
O4 C19 C24 115(2) . . ?
C19 C20 H20 117.9 . . ?
C21 C20 C19 124(3) . . ?
C21 C20 H20 117.9 . . ?
C20 C21 H21 119.9 . . ?
C20 C21 C22 120(3) . . ?
C22 C21 H21 119.9 . . ?
C21 C22 H22 121.3 . . ?
C23 C22 C21 117(3) . . ?
C23 C22 H22 121.3 . . ?
C22 C23 C25 113(2) . . ?
C24 C23 C22 123(3) . . ?
C24 C23 C25 123(2) . . ?
C23 C24 C19 117(2) . . ?
O5 C24 C19 119(2) . . ?
O5 C24 C23 123(2) . . ?
H18A C18 H18B 109.5 . . ?
H18A C18 H18C 109.5 . . ?
H18B C18 H18C 109.5 . . ?
O4 C18 H18A 109.5 . . ?
O4 C18 H18B 109.5 . . ?
O4 C18 H18C 109.4 . . ?
C23 C25 H25 117.9 . . ?
N2 C25 C23 124(2) . . ?
N2 C25 H25 117.8 . . ?
H27A C27 H27B 107.8 . . ?
C26 C27 H27A 109.1 . . ?
C26 C27 H27B 109.0 . . ?
C26 C27 O6 113(2) . . ?
O6 C27 H27A 109.1 . . ?
O6 C27 H27B 109.0 . . ?
H28A C28 H28B 107.9 . . ?
C29 C28 H28A 109.1 . . ?
C29 C28 H28B 109.2 . . ?
C29 C28 C26 112(2) . . ?
C26 C28 H28A 109.2 . . ?
C26 C28 H28B 109.1 . . ?
C28 C29 C34 123(3) . . ?
C30 C29 C28 123(3) . . ?
C30 C29 C34 113(3) . . ?
C29 C30 H30 116.6 . . ?
C31 C30 C29 127(3) . . ?
C31 C30 H30 116.6 . . ?
C34 C33 H33 121.2 . . ?
C32 C33 H33 121.1 . . ?
C32 C33 C34 118(3) . . ?
C29 C34 H34 118.2 . . ?
C33 C34 C29 123(3) . . ?
C33 C34 H34 118.3 . . ?
H35A C35 H35B 109.5 . . ?
H35A C35 H35C 109.5 . . ?
H35B C35 H35C 109.5 . . ?
O7 C35 H35A 109.5 . . ?
O7 C35 H35B 109.4 . . ?
O7 C35 H35C 109.5 . . ?
C37 C36 C41 121(2) . . ?
O7 C36 C37 122(2) . . ?
O7 C36 C41 117(2) . . ?
C36 C37 H37 120.9 . . ?
C36 C37 C38 118(2) . . ?
C38 C37 H37 120.9 . . ?
C37 C38 H38 118.7 . . ?
C39 C38 C37 123(3) . . ?
C39 C38 H38 118.6 . . ?
C38 C39 H39 119.9 . . ?
C38 C39 C40 120(3) . . ?
C40 C39 H39 119.9 . . ?
C41 C40 C39 116(2) . . ?
C41 C40 C42 127(2) . . ?
C42 C40 C39 117(2) . . ?
C36 C41 C40 122(2) . . ?
O8 C41 C36 115.4(19) . . ?
O8 C41 C40 123(2) . . ?
C40 C42 H42 118.5 . . ?
N3 C42 C40 123(2) . . ?
N3 C42 H42 118.5 . . ?
C44 C43 H43 107.4 . . ?
C44 C43 C45 118(2) . . ?
C44 C43 N3 102.3(18) . . ?
C45 C43 H43 107.4 . . ?
C45 C43 N3 113.7(18) . . ?
N3 C43 H43 107.4 . . ?
C43 C44 H44 123.3 . . ?
O9 C44 C43 113(2) . . ?
O9 C44 H44 123.3 . . ?
C43 C45 H45A 110.1 . . ?
C43 C45 H45B 110.1 . . ?
C43 C45 C46 108(2) . . ?
H45A C45 H45B 108.4 . . ?
C46 C45 H45A 110.1 . . ?
C46 C45 H45B 110.1 . . ?
C51 C46 C45 115(3) . . ?
C47 C46 C45 123(3) . . ?
C47 C46 C51 122(3) . . ?
C46 C51 H51 121.8 . . ?
C46 C51 C50 117(3) . . ?
C50 C51 H51 121.7 . . ?
C51 C50 H50 121.9 . . ?
C49 C50 C51 116(3) . . ?
C49 C50 H50 121.9 . . ?
C50 C49 H49 118.4 . . ?
C48 C49 C50 123(3) . . ?
C48 C49 H49 118.4 . . ?
C49 C48 H48 119.9 . . ?
C47 C48 C49 120(4) . . ?
C47 C48 H48 120.0 . . ?
C46 C47 C48 121(3) . . ?
C46 C47 H47 119.3 . . ?
C48 C47 H47 119.2 . . ?
C12 C13 H13 120.0 . . ?
C12 C13 C14 120.0 . . ?
C14 C13 H13 120.0 . . ?
C13 C12 C17 120.0 . . ?
C13 C12 C11 124(2) . . ?
C17 C12 C11 116(2) . . ?
C12 C17 H17 120.0 . . ?
C16 C17 C12 120.0 . . ?
C16 C17 H17 120.0 . . ?
C17 C16 H16 120.0 . . ?
C15 C16 C17 120.0 . . ?
C15 C16 H16 120.0 . . ?
C16 C15 H15 120.0 . . ?
C16 C15 C14 120.0 . . ?
C14 C15 H15 120.0 . . ?
C13 C14 H14 120.0 . . ?
C15 C14 C13 120.0 . . ?
C15 C14 H14 120.0 . . ?
C12 C11 H11 120.3 . . ?
C12 C11 C9 119(3) . . ?
C9 C11 H11 120.3 . . ?
C11 C9 H9 110.6 . . ?
C10 C9 C11 112(2) . . ?
C10 C9 H9 110.5 . . ?
N1 C9 C11 110.5(19) . . ?
N1 C9 H9 110.5 . . ?
N1 C9 C10 102.4(19) . . ?
C9 C10 H10A 109.3 . . ?
C9 C10 H10B 109.3 . . ?
H10A C10 H10B 107.9 . . ?
O3 C10 C9 112(2) . . ?
O3 C10 H10A 109.3 . . ?
O3 C10 H10B 109.3 . . ?
C6 C8 H8 118.4 . . ?
N1 C8 H8 118.5 . . ?
N1 C8 C6 123(2) . . ?
C5 C6 C8 119(2) . . ?
C7 C6 C8 126(2) . . ?
C7 C6 C5 114(3) . . ?
C6 C5 H5 118.9 . . ?
C4 C5 C6 122(3) . . ?
C4 C5 H5 118.9 . . ?
C5 C4 H4 120.1 . . ?
C3 C4 C5 120(3) . . ?
C3 C4 H4 120.1 . . ?
C4 C3 H3 119.1 . . ?
C4 C3 C2 122(2) . . ?
C2 C3 H3 119.1 . . ?
C2 C7 C6 122(2) . . ?
C2 C7 O2 118.5(19) . . ?
O2 C7 C6 119(2) . . ?
H1A C1 H1B 108.5 . . ?
H1A C1 H1C 108.5 . . ?
H1B C1 H1C 108.5 . . ?
O1 C1 H1A 110.4 . . ?
O1 C1 H1B 110.5 . . ?
O1 C1 H1C 110.4 . . ?
C65 C66 H66 120.0 . . ?
C65 C66 C67 120.0 . . ?
C67 C66 H66 120.0 . . ?
C66 C65 H65 120.0 . . ?
C64 C65 C66 120.0 . . ?
C64 C65 H65 120.0 . . ?
C65 C64 H64 120.0 . . ?
C63 C64 C65 120.0 . . ?
C63 C64 H64 120.0 . . ?
C64 C63 C68 120.0 . . ?
C64 C63 C62 117.6(16) . . ?
C68 C63 C62 122.3(16) . . ?
C63 C68 H68 120.0 . . ?
C67 C68 C63 120.0 . . ?
C67 C68 H68 120.0 . . ?
C66 C67 H67 120.0 . . ?
C68 C67 C66 120.0 . . ?
C68 C67 H67 120.0 . . ?
C63 C62 H62A 109.5 . . ?
C63 C62 H62B 109.6 . . ?
C63 C62 C60 110(2) . . ?
H62A C62 H62B 108.1 . . ?
C60 C62 H62A 109.6 . . ?
C60 C62 H62B 109.6 . . ?
C57 C59 H59 120.2 . . ?
N4 C59 H59 120.3 . . ?
N4 C59 C57 119(2) . . ?
C54 C53 C58 120(2) . . ?
O10 C53 C54 126(2) . . ?
O10 C53 C58 113.6(19) . . ?
H69A C69 H69B 109.5 . . ?
H69A C69 H69C 109.5 . . ?
H69B C69 H69C 109.5 . . ?
O13 C69 H69A 109.5 . . ?
O13 C69 H69B 109.4 . . ?
O13 C69 H69C 109.5 . . ?
H70A C70 H70B 109.5 . . ?
H70A C70 H70C 109.5 . . ?
H70B C70 H70C 109.5 . . ?
O14 C70 H70A 109.5 . . ?
O14 C70 H70B 109.5 . . ?
O14 C70 H70C 109.5 . . ?
C30 C31 H31 120.3 . . ?
C30 C31 C32 119(3) . . ?
C32 C31 H31 120.4 . . ?
C33 C32 C31 119(3) . . ?
C33 C32 H32 120.3 . . ?
C31 C32 H32 120.2 . . ?
C7 C2 C3 119(2) . . ?
O1 C2 C3 123(2) . . ?
O1 C2 C7 117(2) . . ?
C62 C60 H60 106.3 . . ?
C61 C60 C62 115(2) . . ?
C61 C60 H60 106.3 . . ?
C61 C60 N4 105(2) . . ?
N4 C60 C62 118(2) . . ?
N4 C60 H60 106.2 . . ?
C60 C61 H61A 110.6 . . ?
C60 C61 H61B 110.6 . . ?
H61A C61 H61B 108.7 . . ?
O12 C61 C60 105.8(19) . . ?
O12 C61 H61A 110.6 . . ?
O12 C61 H61B 110.6 . . ?
C56 C57 C59 112(2) . . ?
C58 C57 C59 124.1(19) . . ?
C58 C57 C56 120(2) . . ?
C57 C56 H56 119.3 . . ?
C55 C56 C57 121(2) . . ?
C55 C56 H56 119.3 . . ?
C56 C55 H55 121.1 . . ?
C56 C55 C54 118(2) . . ?
C54 C55 H55 121.1 . . ?
H52A C52 H52B 109.5 . . ?
H52A C52 H52C 109.5 . . ?
H52B C52 H52C 109.5 . . ?
O10 C52 H52A 109.3 . . ?
O10 C52 H52B 109.4 . . ?
O10 C52 H52C 109.8 . . ?
C27 C26 C28 115(2) . . ?
C27 C26 H26 105.2 . . ?
C27 C26 N2 107(2) . . ?
C28 C26 H26 105.1 . . ?
N2 C26 C28 118(2) . . ?
N2 C26 H26 105.2 . . ?
C53 C54 C55 121(3) . . ?
C53 C54 H54 119.7 . . ?
C55 C54 H54 119.7 . . ?
C57 C58 C53 119(2) . . ?
O11 C58 C53 118.8(19) . . ?
O11 C58 C57 122(2) . . ?
N1 Cu1 O9 163.1(7) . . ?
N1 Cu1 O13 103.0(7) . . ?
N1 Cu1 O2 94.2(8) . . ?
N1 Cu1 O3 82.0(9) . . ?
O9 Cu1 O13 94.0(7) . . ?
O9 Cu1 O2 85.0(6) . . ?
O9 Cu1 O3 98.7(7) . . ?
O2 Cu1 O13 90.2(6) . . ?
O2 Cu1 O3 176.2(7) . . ?
O3 Cu1 O13 90.2(8) . . ?
N3 Cu3 O8 94.2(7) . . ?
N3 Cu3 O9 84.4(7) . . ?
N3 Cu3 O11 172.5(7) . . ?
O8 Cu3 O9 172.9(7) . . ?
O8 Cu3 O11 91.3(6) . . ?
O11 Cu3 O9 90.8(6) . . ?
N4 Cu4 O6 160.6(10) . . ?
N4 Cu4 O11 92.3(8) . . ?
N4 Cu4 O12 83.1(9) . . ?
N4 Cu4 O14 103.0(9) . . ?
O6 Cu4 O11 85.1(7) . . ?
O6 Cu4 O12 98.7(7) . . ?
O6 Cu4 O14 96.2(7) . . ?
O11 Cu4 O12 175.1(8) . . ?
O11 Cu4 O14 88.2(6) . . ?
O12 Cu4 O14 94.5(8) . . ?
N2 Cu2 O6 85.6(7) . . ?
N2 Cu2 O5 93.1(7) . . ?
N2 Cu2 O1 100.5(7) . . ?
N2 Cu2 O2 171.4(7) . . ?
O6 Cu2 O1 93.6(7) . . ?
O5 Cu2 O6 172.8(7) . . ?
O5 Cu2 O1 93.6(7) . . ?
O5 Cu2 O2 93.3(6) . . ?
O2 Cu2 O6 88.7(6) . . ?
O2 Cu2 O1 73.3(6) . . ?
C25 N2 C26 120.7(19) . . ?
C25 N2 Cu2 126.0(16) . . ?
C26 N2 Cu2 112.8(13) . . ?
C9 N1 Cu1 120.5(17) . . ?
C8 N1 C9 110(2) . . ?
C8 N1 Cu1 128.7(18) . . ?
C59 N4 C60 111(2) . . ?
C59 N4 Cu4 131.9(18) . . ?
C60 N4 Cu4 115.6(17) . . ?
C42 N3 C43 119.6(18) . . ?
C42 N3 Cu3 126.5(17) . . ?
C43 N3 Cu3 113.8(13) . . ?
C36 O7 C35 124(2) . . ?
C41 O8 Cu3 125.1(14) . . ?
C44 O9 Cu1 121.0(16) . . ?
C44 O9 Cu3 106.1(15) . . ?
Cu1 O9 Cu3 125.1(8) . . ?
C27 O6 Cu4 119.1(13) . . ?
C27 O6 Cu2 103.0(14) . . ?
Cu4 O6 Cu2 125.4(9) . . ?
C24 O5 Cu2 128.7(15) . . ?
C19 O4 C18 118(2) . . ?
C53 O10 C52 115(2) . . ?
C58 O11 Cu3 124.1(13) . . ?
C58 O11 Cu4 127.7(13) . . ?
Cu4 O11 Cu3 108.2(7) . . ?
C61 O12 Cu4 112.0(14) . . ?
C61 O12 H12 108(4) . . ?
Cu4 O12 H12 137(4) . . ?
C70 O14 Cu4 126.3(15) . . ?
C70 O14 H14A 109(3) . . ?
Cu4 O14 H14A 125(3) . . ?
C69 O13 Cu1 134.2(17) . . ?
C69 O13 H13A 109(3) . . ?
Cu1 O13 H13A 116(3) . . ?
C1 O1 Cu2 130.7(18) . . ?
C2 O1 C1 120(2) . . ?
C2 O1 Cu2 108.4(13) . . ?
C7 O2 Cu1 127.6(14) . . ?
C7 O2 Cu2 122.0(14) . . ?
Cu2 O2 Cu1 110.2(7) . . ?
C10 O3 Cu1 110.1(16) . . ?
C10 O3 H3A 108(4) . . ?
Cu1 O3 H3A 138(4) . . ?

loop_
_geom_bond_atom_site_label_1
_geom_bond_atom_site_label_2
_geom_bond_distance
_geom_bond_site_symmetry_2
_geom_bond_publ_flag
C19 C20 1.44(4) . ?
C19 C24 1.42(3) . ?
C19 O4 1.32(3) . ?
C20 H20 0.9300 . ?
C20 C21 1.29(5) . ?
C21 H21 0.9300 . ?
C21 C22 1.41(5) . ?
C22 H22 0.9300 . ?
C22 C23 1.41(4) . ?
C23 C24 1.38(4) . ?
C23 C25 1.49(4) . ?
C24 O5 1.31(3) . ?
C18 H18A 0.9600 . ?
C18 H18B 0.9600 . ?
C18 H18C 0.9600 . ?
C18 O4 1.39(4) . ?
C25 H25 0.9300 . ?
C25 N2 1.30(3) . ?
C27 H27A 0.9700 . ?
C27 H27B 0.9700 . ?
C27 C26 1.42(4) . ?
C27 O6 1.49(3) . ?
C28 H28A 0.9700 . ?
C28 H28B 0.9700 . ?
C28 C29 1.43(4) . ?
C28 C26 1.54(3) . ?
C29 C30 1.41(4) . ?
C29 C34 1.44(4) . ?
C30 H30 0.9300 . ?
C30 C31 1.33(5) . ?
C33 H33 0.9300 . ?
C33 C34 1.44(4) . ?
C33 C32 1.42(5) . ?
C34 H34 0.9300 . ?
C35 H35A 0.9600 . ?
C35 H35B 0.9600 . ?
C35 H35C 0.9600 . ?
C35 O7 1.45(4) . ?
C36 C37 1.33(3) . ?
C36 C41 1.41(3) . ?
C36 O7 1.32(3) . ?
C37 H37 0.9300 . ?
C37 C38 1.42(4) . ?
C38 H38 0.9300 . ?
C38 C39 1.35(4) . ?
C39 H39 0.9300 . ?
C39 C40 1.44(3) . ?
C40 C41 1.42(3) . ?
C40 C42 1.42(4) . ?
C41 O8 1.32(3) . ?
C42 H42 0.9300 . ?
C42 N3 1.30(3) . ?
C43 H43 0.9800 . ?
C43 C44 1.50(3) . ?
C43 C45 1.51(3) . ?
C43 N3 1.54(3) . ?
C44 H44 0.9300 . ?
C44 O9 1.38(3) . ?
C45 H45A 0.9700 . ?
C45 H45B 0.9700 . ?
C45 C46 1.60(4) . ?
C46 C51 1.45(4) . ?
C46 C47 1.31(4) . ?
C51 H51 0.9300 . ?
C51 C50 1.46(4) . ?
C50 H50 0.9300 . ?
C50 C49 1.39(5) . ?
C49 H49 0.9300 . ?
C49 C48 1.37(5) . ?
C48 H48 0.9300 . ?
C48 C47 1.34(5) . ?
C47 H47 0.9300 . ?
C13 H13 0.9300 . ?
C13 C12 1.3900 . ?
C13 C14 1.3900 . ?
C12 C17 1.3900 . ?
C12 C11 1.40(4) . ?
C17 H17 0.9300 . ?
C17 C16 1.3900 . ?
C16 H16 0.9300 . ?
C16 C15 1.3900 . ?
C15 H15 0.9300 . ?
C15 C14 1.3900 . ?
C14 H14 0.9300 . ?
C11 H11 0.9300 . ?
C11 C9 1.55(4) . ?
C9 H9 0.9800 . ?
C9 C10 1.50(4) . ?
C9 N1 1.49(3) . ?
C10 H10A 0.9700 . ?
C10 H10B 0.9700 . ?
C10 O3 1.49(3) . ?
C8 H8 0.9300 . ?
C8 C6 1.48(4) . ?
C8 N1 1.29(3) . ?
C6 C5 1.46(4) . ?
C6 C7 1.44(3) . ?
C5 H5 0.9300 . ?
C5 C4 1.38(4) . ?
C4 H4 0.9300 . ?
C4 C3 1.33(4) . ?
C3 H3 0.9300 . ?
C3 C2 1.41(4) . ?
C7 C2 1.36(4) . ?
C7 O2 1.37(3) . ?
C1 H1A 0.9694 . ?
C1 H1B 0.9695 . ?
C1 H1C 0.9695 . ?
C1 O1 1.49(4) . ?
C66 H66 0.9300 . ?
C66 C65 1.3900 . ?
C66 C67 1.3900 . ?
C65 H65 0.9300 . ?
C65 C64 1.3900 . ?
C64 H64 0.9300 . ?
C64 C63 1.3900 . ?
C63 C68 1.3900 . ?
C63 C62 1.53(3) . ?
C68 H68 0.9300 . ?
C68 C67 1.3900 . ?
C67 H67 0.9300 . ?
C62 H62A 0.9700 . ?
C62 H62B 0.9700 . ?
C62 C60 1.58(3) . ?
C59 H59 0.9300 . ?
C59 C57 1.46(4) . ?
C59 N4 1.36(3) . ?
C53 C54 1.38(4) . ?
C53 C58 1.44(3) . ?
C53 O10 1.35(3) . ?
C69 H69A 0.9600 . ?
C69 H69B 0.9600 . ?
C69 H69C 0.9600 . ?
C69 O13 1.44(3) . ?
C70 H70A 0.9600 . ?
C70 H70B 0.9600 . ?
C70 H70C 0.9600 . ?
C70 O14 1.43(3) . ?
C31 H31 0.9300 . ?
C31 C32 1.44(5) . ?
C32 H32 0.9300 . ?
C2 O1 1.32(3) . ?
C60 H60 0.9800 . ?
C60 C61 1.50(4) . ?
C60 N4 1.51(3) . ?
C61 H61A 0.9700 . ?
C61 H61B 0.9700 . ?
C61 O12 1.45(3) . ?
C57 C56 1.43(4) . ?
C57 C58 1.39(3) . ?
C56 H56 0.9300 . ?
C56 C55 1.36(5) . ?
C55 H55 0.9300 . ?
C55 C54 1.48(4) . ?
C52 H52A 0.9601 . ?
C52 H52B 0.9601 . ?
C52 H52C 0.9601 . ?
C52 O10 1.44(3) . ?
C26 H26 0.9800 . ?
C26 N2 1.51(3) . ?
C54 H54 0.9300 . ?
C58 O11 1.36(3) . ?
Cu1 N1 1.90(2) . ?
Cu1 O9 1.935(17) . ?
Cu1 O13 2.260(19) . ?
Cu1 O2 1.956(14) . ?
Cu1 O3 1.987(18) . ?
Cu3 N3 1.910(18) . ?
Cu3 O8 1.954(14) . ?
Cu3 O9 2.014(16) . ?
Cu3 O11 1.993(15) . ?
Cu4 N4 1.82(3) . ?
Cu4 O6 1.907(16) . ?
Cu4 O11 1.922(15) . ?
Cu4 O12 1.989(19) . ?
Cu4 O14 2.248(18) . ?
Cu2 N2 1.913(18) . ?
Cu2 O6 2.011(17) . ?
Cu2 O5 1.920(15) . ?
Cu2 O1 2.400(18) . ?
Cu2 O2 1.942(13) . ?
O12 H12 0.853(15) . ?
O14 H14A 0.851(15) . ?
O13 H13A 0.852(14) . ?
O3 H3A 0.854(14) . ?

loop_
_geom_hbond_atom_site_label_D
_geom_hbond_atom_site_label_H
_geom_hbond_atom_site_label_A
_geom_hbond_distance_DH
_geom_hbond_distance_HA
_geom_hbond_distance_DA
_geom_hbond_angle_DHA
_geom_hbond_site_symmetry_A
C44 H44 O13 0.93 3.07 3.25(3) 92.8 .
C8 H8 Cl2 0.93 2.90 3.53(2) 126.5 .
C59 H59 Cl2 0.93 2.96 3.54(3) 121.5 .
C60 H60 Cl1 0.98 2.82 3.79(3) 169.1 .
O14 H14A O7 0.851(15) 2.49(18) 3.07(3) 126(19) .
O14 H14A O8 0.851(15) 2.4(3) 2.78(2) 104(19) .
O13 H13A O5 0.852(14) 2.24(19) 2.82(3) 125(19) .
O13 H13A O4 0.852(14) 2.45(10) 3.12(3) 135(12) .

loop_
_geom_torsion_atom_site_label_1
_geom_torsion_atom_site_label_2
_geom_torsion_atom_site_label_3
_geom_torsion_atom_site_label_4
_geom_torsion
_geom_torsion_site_symmetry_1
_geom_torsion_site_symmetry_2
_geom_torsion_site_symmetry_3
_geom_torsion_site_symmetry_4
_geom_torsion_publ_flag
C19 C20 C21 C22 2(5) . . . . ?
C19 C24 O5 Cu2 -171.2(16) . . . . ?
C20 C19 C24 C23 10(3) . . . . ?
C20 C19 C24 O5 179(2) . . . . ?
C20 C19 O4 C18 -4(4) . . . . ?
C20 C21 C22 C23 -1(5) . . . . ?
C21 C22 C23 C24 5(5) . . . . ?
C21 C22 C23 C25 179(3) . . . . ?
C22 C23 C24 C19 -10(4) . . . . ?
C22 C23 C24 O5 -179(3) . . . . ?
C22 C23 C25 N2 -175(3) . . . . ?
C23 C24 O5 Cu2 -3(3) . . . . ?
C23 C25 N2 C26 179(2) . . . . ?
C23 C25 N2 Cu2 -10(3) . . . . ?
C24 C19 C20 C21 -6(4) . . . . ?
C24 C19 O4 C18 -171(3) . . . . ?
C24 C23 C25 N2 -1(4) . . . . ?
C25 C23 C24 C19 177(2) . . . . ?
C25 C23 C24 O5 8(4) . . . . ?
C27 C26 N2 C25 152(2) . . . . ?
C27 C26 N2 Cu2 -20(2) . . . . ?
C28 C29 C30 C31 174(3) . . . . ?
C28 C29 C34 C33 -178(3) . . . . ?
C28 C26 N2 C25 20(3) . . . . ?
C28 C26 N2 Cu2 -152(2) . . . . ?
C29 C28 C26 C27 58(3) . . . . ?
C29 C28 C26 N2 -174(2) . . . . ?
C29 C30 C31 C32 3(4) . . . . ?
C30 C29 C34 C33 -2(4) . . . . ?
C30 C31 C32 C33 0(5) . . . . ?
C34 C29 C30 C31 -1(4) . . . . ?
C34 C33 C32 C31 -3(5) . . . . ?
C36 C37 C38 C39 7(4) . . . . ?
C36 C41 O8 Cu3 -177.3(15) . . . . ?
C37 C36 C41 C40 -5(4) . . . . ?
C37 C36 C41 O8 175(2) . . . . ?
C37 C36 O7 C35 2(4) . . . . ?
C37 C38 C39 C40 -7(4) . . . . ?
C38 C39 C40 C41 2(4) . . . . ?
C38 C39 C40 C42 177(2) . . . . ?
C39 C40 C41 C36 4(3) . . . . ?
C39 C40 C41 O8 -176(2) . . . . ?
C39 C40 C42 N3 177(2) . . . . ?
C40 C41 O8 Cu3 3(3) . . . . ?
C40 C42 N3 C43 178(2) . . . . ?
C40 C42 N3 Cu3 -4(3) . . . . ?
C41 C36 C37 C38 -1(4) . . . . ?
C41 C36 O7 C35 176(3) . . . . ?
C41 C40 C42 N3 -9(4) . . . . ?
C42 C40 C41 C36 -170(2) . . . . ?
C42 C40 C41 O8 10(4) . . . . ?
C43 C44 O9 Cu1 162.8(16) . . . . ?
C43 C44 O9 Cu3 -47(2) . . . . ?
C43 C45 C46 C51 -101(3) . . . . ?
C43 C45 C46 C47 72(4) . . . . ?
C44 C43 C45 C46 64(3) . . . . ?
C44 C43 N3 C42 153(2) . . . . ?
C44 C43 N3 Cu3 -26(2) . . . . ?
C45 C43 C44 O9 173(2) . . . . ?
C45 C43 N3 C42 24(3) . . . . ?
C45 C43 N3 Cu3 -153.9(18) . . . . ?
C45 C46 C51 C50 177(2) . . . . ?
C45 C46 C47 C48 -178(3) . . . . ?
C46 C51 C50 C49 -2(4) . . . . ?
C51 C46 C47 C48 -6(5) . . . . ?
C51 C50 C49 C48 2(5) . . . . ?
C50 C49 C48 C47 -4(6) . . . . ?
C49 C48 C47 C46 6(5) . . . . ?
C47 C46 C51 C50 4(4) . . . . ?
C13 C12 C17 C16 0.0 . . . . ?
C13 C12 C11 C9 113(3) . . . . ?
C12 C13 C14 C15 0.0 . . . . ?
C12 C17 C16 C15 0.0 . . . . ?
C12 C11 C9 C10 177(2) . . . . ?
C12 C11 C9 N1 -69(3) . . . . ?
C17 C12 C11 C9 -64(3) . . . . ?
C17 C16 C15 C14 0.0 . . . . ?
C16 C15 C14 C13 0.0 . . . . ?
C14 C13 C12 C17 0.0 . . . . ?
C14 C13 C12 C11 -177(3) . . . . ?
C11 C12 C17 C16 177(3) . . . . ?
C11 C9 C10 O3 80(3) . . . . ?
C11 C9 N1 C8 79(3) . . . . ?
C11 C9 N1 Cu1 -94(2) . . . . ?
C9 C10 O3 Cu1 36(3) . . . . ?
C10 C9 N1 C8 -161(2) . . . . ?
C10 C9 N1 Cu1 26(2) . . . . ?
C8 C6 C5 C4 -174(3) . . . . ?
C8 C6 C7 C2 172(2) . . . . ?
C8 C6 C7 O2 -11(4) . . . . ?
C6 C8 N1 C9 -174(2) . . . . ?
C6 C8 N1 Cu1 -2(4) . . . . ?
C6 C5 C4 C3 8(4) . . . . ?
C6 C7 C2 C3 -6(3) . . . . ?
C6 C7 C2 O1 -179(2) . . . . ?
C6 C7 O2 Cu1 12(3) . . . . ?
C6 C7 O2 Cu2 -174.4(18) . . . . ?
C5 C6 C7 C2 4(4) . . . . ?
C5 C6 C7 O2 -179(2) . . . . ?
C5 C4 C3 C2 -10(4) . . . . ?
C4 C3 C2 C7 9(4) . . . . ?
C4 C3 C2 O1 -178(2) . . . . ?
C3 C2 O1 C1 10(3) . . . . ?
C3 C2 O1 Cu2 179.8(18) . . . . ?
C7 C6 C5 C4 -5(4) . . . . ?
C7 C2 O1 C1 -177(2) . . . . ?
C7 C2 O1 Cu2 -7(2) . . . . ?
C66 C65 C64 C63 0.0 . . . . ?
C65 C66 C67 C68 0.0 . . . . ?
C65 C64 C63 C68 0.0 . . . . ?
C65 C64 C63 C62 -177(2) . . . . ?
C64 C63 C68 C67 0.0 . . . . ?
C64 C63 C62 C60 -79(2) . . . . ?
C63 C68 C67 C66 0.0 . . . . ?
C63 C62 C60 C61 171(2) . . . . ?
C63 C62 C60 N4 -65(3) . . . . ?
C68 C63 C62 C60 104(2) . . . . ?
C67 C66 C65 C64 0.0 . . . . ?
C62 C63 C68 C67 177(2) . . . . ?
C62 C60 C61 O12 86(2) . . . . ?
C62 C60 N4 C59 75(3) . . . . ?
C62 C60 N4 Cu4 -92(3) . . . . ?
C59 C57 C56 C55 -174(3) . . . . ?
C59 C57 C58 C53 167(2) . . . . ?
C59 C57 C58 O11 -20(4) . . . . ?
C53 C58 O11 Cu3 8(3) . . . . ?
C53 C58 O11 Cu4 -171.6(14) . . . . ?
C32 C33 C34 C29 4(4) . . . . ?
C2 C7 O2 Cu1 -171.0(14) . . . . ?
C2 C7 O2 Cu2 3(3) . . . . ?
C60 C61 O12 Cu4 36(2) . . . . ?
C61 C60 N4 C59 -156(2) . . . . ?
C61 C60 N4 Cu4 37(3) . . . . ?
C57 C59 N4 C60 -173(2) . . . . ?
C57 C59 N4 Cu4 -9(4) . . . . ?
C57 C56 C55 C54 10(4) . . . . ?
C57 C58 O11 Cu3 -165.1(17) . . . . ?
C57 C58 O11 Cu4 15(3) . . . . ?
C56 C57 C58 C53 9(4) . . . . ?
C56 C57 C58 O11 -178(2) . . . . ?
C56 C55 C54 C53 -2(4) . . . . ?
C26 C27 O6 Cu4 170.0(17) . . . . ?
C26 C27 O6 Cu2 -46(2) . . . . ?
C26 C28 C29 C30 -97(3) . . . . ?
C26 C28 C29 C34 78(3) . . . . ?
C54 C53 C58 C57 -1(3) . . . . ?
C54 C53 C58 O11 -175(2) . . . . ?
C54 C53 O10 C52 -1(3) . . . . ?
C58 C53 C54 C55 -2(4) . . . . ?
C58 C53 O10 C52 -178(2) . . . . ?
C58 C57 C56 C55 -13(4) . . . . ?
N1 C9 C10 O3 -38(3) . . . . ?
N1 C8 C6 C5 174(3) . . . . ?
N1 C8 C6 C7 6(4) . . . . ?
N4 C59 C57 C56 176(3) . . . . ?
N4 C59 C57 C58 17(4) . . . . ?
N4 C60 C61 O12 -45(3) . . . . ?
N3 C43 C44 O9 48(2) . . . . ?
N3 C43 C45 C46 -176(2) . . . . ?
O7 C36 C37 C38 173(3) . . . . ?
O7 C36 C41 C40 -179(2) . . . . ?
O7 C36 C41 O8 1(3) . . . . ?
O9 Cu1 N1 C9 -100(3) . . . . ?
O9 Cu1 N1 C8 89(3) . . . . ?
O6 C27 C26 C28 178(2) . . . . ?
O6 C27 C26 N2 44(3) . . . . ?
O6 Cu4 N4 C59 86(4) . . . . ?
O6 Cu4 N4 C60 -111(3) . . . . ?
O4 C19 C20 C21 -173(3) . . . . ?
O4 C19 C24 C23 178(2) . . . . ?
O4 C19 C24 O5 -12(3) . . . . ?
O10 C53 C54 C55 -179(2) . . . . ?
O10 C53 C58 C57 176(2) . . . . ?
O10 C53 C58 O11 2(3) . . . . ?
O11 Cu4 N4 C59 4(3) . . . . ?
O11 Cu4 N4 C60 167.7(19) . . . . ?
O12 Cu4 N4 C59 -178(3) . . . . ?
O12 Cu4 N4 C60 -14.0(19) . . . . ?
O14 Cu4 N4 C59 -85(3) . . . . ?
O14 Cu4 N4 C60 79(2) . . . . ?
O13 Cu1 N1 C9 82.0(16) . . . . ?
O13 Cu1 N1 C8 -89(2) . . . . ?
O2 C7 C2 C3 177(2) . . . . ?
O2 C7 C2 O1 4(3) . . . . ?
O2 Cu1 N1 C9 173.2(15) . . . . ?
O2 Cu1 N1 C8 2(2) . . . . ?
O3 Cu1 N1 C9 -6.4(16) . . . . ?
O3 Cu1 N1 C8 -178(2) . . . . ?

loop_
_twin_individual_id
_twin_individual_mass_fraction_refined
1 0.726(5)
2 0.274(5)
